data_9007203
loop_
_publ_author_name
'Martignago, F.'
'Dal Negro, A.'
'Carbonin, S.'

_publ_section_title
;How Cr3+ and Fe3+ affect Mg-Al order-disorder transformation at high
 temperature in natural spinels Sample: M-Cr, 3rd run, T = 550 C
;
_journal_name_full 'Physics and Chemistry of Minerals'
_journal_page_first 401
_journal_page_last 408
_journal_paper_doi 10.1007/s00269-003-0336-0
_journal_volume 30
_journal_year 2003
_chemical_formula_sum 'Al1.868 Cr0.123 Mg0.999 Mn0.002 O4 Zn0.007'
_chemical_name_mineral Spinel
_space_group_IT_number 227
_symmetry_space_group_name_Hall '-F 4vw 2vw 3'
_symmetry_space_group_name_H-M 'F d -3 m :2'
_cell_angle_alpha 90
_cell_angle_beta 90
_cell_angle_gamma 90
_cell_length_a 8.1379
_cell_length_b 8.1379
_cell_length_c 8.1379
_cell_formula_units_Z 8
_cell_volume 538.936
_database_code_amcsd 0008788
_diffrn_ambient_temperature 823.15
_exptl_crystal_density_diffrn 3.590
_cod_original_sg_symbol_H-M 'F d 3 m'
_cod_original_formula_sum 'Al1.868 Mg.999 Cr.123 Mn.002 Zn.007 O4'
_cod_database_code 9007203

loop_
_space_group_symop_operation_xyz
x,y,z
x,1/2+y,1/2+z
1/2+x,y,1/2+z
1/2+x,1/2+y,z
3/4+z,1/2-x,1/4+y
3/4+z,-x,3/4+y
1/4+z,1/2-x,3/4+y
1/4+z,-x,1/4+y
3/4-y,1/2+z,1/4-x
3/4-y,+z,3/4-x
1/4-y,1/2+z,3/4-x
1/4-y,+z,1/4-x
3/4+x,1/2-y,1/4+z
3/4+x,-y,3/4+z
1/4+x,1/2-y,3/4+z
1/4+x,-y,1/4+z
3/4-z,1/2+x,1/4-y
3/4-z,+x,3/4-y
1/4-z,1/2+x,3/4-y
1/4-z,+x,1/4-y
3/4+y,1/2-z,1/4+x
3/4+y,-z,3/4+x
1/4+y,1/2-z,3/4+x
1/4+y,-z,1/4+x
3/4-x,1/2+y,1/4-z
3/4-x,+y,3/4-z
1/4-x,1/2+y,3/4-z
1/4-x,+y,1/4-z
1/2+x,3/4-z,1/4-y
1/2+x,1/4-z,3/4-y
+x,3/4-z,3/4-y
+x,1/4-z,1/4-y
1/2-z,3/4+y,1/4+x
1/2-z,1/4+y,3/4+x
-z,3/4+y,3/4+x
-z,1/4+y,1/4+x
1/2+y,3/4-x,1/4-z
1/2+y,1/4-x,3/4-z
+y,3/4-x,3/4-z
+y,1/4-x,1/4-z
1/2-x,3/4+z,1/4+y
1/2-x,1/4+z,3/4+y
-x,3/4+z,3/4+y
-x,1/4+z,1/4+y
1/2+z,3/4-y,1/4-x
1/2+z,1/4-y,3/4-x
+z,3/4-y,3/4-x
+z,1/4-y,1/4-x
1/2-y,3/4+x,1/4+z
1/2-y,1/4+x,3/4+z
-y,3/4+x,3/4+z
-y,1/4+x,1/4+z
x,1/2+z,1/2+y
x,+z,+y
1/2+x,1/2+z,+y
1/2+x,+z,1/2+y
-z,1/2-y,1/2-x
-z,-y,-x
1/2-z,1/2-y,-x
1/2-z,-y,1/2-x
y,1/2+x,1/2+z
y,+x,+z
1/2+y,1/2+x,+z
1/2+y,+x,1/2+z
-x,1/2-z,1/2-y
-x,-z,-y
1/2-x,1/2-z,-y
1/2-x,-z,1/2-y
z,1/2+y,1/2+x
z,+y,+x
1/2+z,1/2+y,+x
1/2+z,+y,1/2+x
-y,1/2-x,1/2-z
-y,-x,-z
1/2-y,1/2-x,-z
1/2-y,-x,1/2-z
3/4+z,1/4+x,1/2-y
3/4+z,3/4+x,-y
1/4+z,1/4+x,-y
1/4+z,3/4+x,1/2-y
3/4-y,1/4-z,1/2+x
3/4-y,3/4-z,+x
1/4-y,1/4-z,+x
1/4-y,3/4-z,1/2+x
3/4+x,1/4+y,1/2-z
3/4+x,3/4+y,-z
1/4+x,1/4+y,-z
1/4+x,3/4+y,1/2-z
3/4-z,1/4-x,1/2+y
3/4-z,3/4-x,+y
1/4-z,1/4-x,+y
1/4-z,3/4-x,1/2+y
3/4+y,1/4+z,1/2-x
3/4+y,3/4+z,-x
1/4+y,1/4+z,-x
1/4+y,3/4+z,1/2-x
3/4-x,1/4-y,1/2+z
3/4-x,3/4-y,+z
1/4-x,1/4-y,+z
1/4-x,3/4-y,1/2+z
-z,3/4+x,3/4+y
-z,1/4+x,1/4+y
1/2-z,3/4+x,1/4+y
1/2-z,1/4+x,3/4+y
y,3/4-z,3/4-x
y,1/4-z,1/4-x
1/2+y,3/4-z,1/4-x
1/2+y,1/4-z,3/4-x
-x,3/4+y,3/4+z
-x,1/4+y,1/4+z
1/2-x,3/4+y,1/4+z
1/2-x,1/4+y,3/4+z
z,3/4-x,3/4-y
z,1/4-x,1/4-y
1/2+z,3/4-x,1/4-y
1/2+z,1/4-x,3/4-y
-y,3/4+z,3/4+x
-y,1/4+z,1/4+x
1/2-y,3/4+z,1/4+x
1/2-y,1/4+z,3/4+x
x,3/4-y,3/4-z
x,1/4-y,1/4-z
1/2+x,3/4-y,1/4-z
1/2+x,1/4-y,3/4-z
1/4-x,1/2+z,3/4-y
1/4-x,+z,1/4-y
3/4-x,1/2+z,1/4-y
3/4-x,+z,3/4-y
1/4+z,1/2-y,3/4+x
1/4+z,-y,1/4+x
3/4+z,1/2-y,1/4+x
3/4+z,-y,3/4+x
1/4-y,1/2+x,3/4-z
1/4-y,+x,1/4-z
3/4-y,1/2+x,1/4-z
3/4-y,+x,3/4-z
1/4+x,1/2-z,3/4+y
1/4+x,-z,1/4+y
3/4+x,1/2-z,1/4+y
3/4+x,-z,3/4+y
1/4-z,1/2+y,3/4-x
1/4-z,+y,1/4-x
3/4-z,1/2+y,1/4-x
3/4-z,+y,3/4-x
1/4+y,1/2-x,3/4+z
1/4+y,-x,1/4+z
3/4+y,1/2-x,1/4+z
3/4+y,-x,3/4+z
3/4-x,3/4-z,y
3/4-x,1/4-z,1/2+y
1/4-x,3/4-z,1/2+y
1/4-x,1/4-z,y
3/4+z,3/4+y,-x
3/4+z,1/4+y,1/2-x
1/4+z,3/4+y,1/2-x
1/4+z,1/4+y,-x
3/4-y,3/4-x,z
3/4-y,1/4-x,1/2+z
1/4-y,3/4-x,1/2+z
1/4-y,1/4-x,z
3/4+x,3/4+z,-y
3/4+x,1/4+z,1/2-y
1/4+x,3/4+z,1/2-y
1/4+x,1/4+z,-y
3/4-z,3/4-y,x
3/4-z,1/4-y,1/2+x
1/4-z,3/4-y,1/2+x
1/4-z,1/4-y,x
3/4+y,3/4+x,-z
3/4+y,1/4+x,1/2-z
1/4+y,3/4+x,1/2-z
1/4+y,1/4+x,-z
-z,-x,-y
-z,1/2-x,1/2-y
1/2-z,-x,1/2-y
1/2-z,1/2-x,-y
y,z,x
y,1/2+z,1/2+x
1/2+y,z,1/2+x
1/2+y,1/2+z,x
-x,-y,-z
-x,1/2-y,1/2-z
1/2-x,-y,1/2-z
1/2-x,1/2-y,-z
z,x,y
z,1/2+x,1/2+y
1/2+z,x,1/2+y
1/2+z,1/2+x,y
-y,-z,-x
-y,1/2-z,1/2-x
1/2-y,-z,1/2-x
1/2-y,1/2-z,-x

loop_
_atom_site_label
_atom_site_fract_x
_atom_site_fract_y
_atom_site_fract_z
_atom_site_occupancy
_atom_site_U_iso_or_equiv
AlT 0.12500 0.12500 0.12500 0.12000 0.01210
MgT 0.12500 0.12500 0.12500 0.88000 0.01210
AlM 0.50000 0.50000 0.50000 0.87400 0.01030
MgM 0.50000 0.50000 0.50000 0.05950 0.01030
CrM 0.50000 0.50000 0.50000 0.06150 0.01030
MnM 0.50000 0.50000 0.50000 0.00100 0.01030
ZnM 0.50000 0.50000 0.50000 0.00350 0.01030
O 0.26339 0.26339 0.26339 1.00000 0.01140

loop_
_cod_related_entry_id
_cod_related_entry_database
_cod_related_entry_code
1 AMCSD 0008788
